data_7159783
loop_
_publ_author_name
'Paramonova, Polina'
'Eliseev, Ilia'
'Dar'in, Dmitry'
'Bakulina, Olga'

_publ_section_title
;
 Imines with rare \a-heteroatom substituted amine components generated in
 situ via the Staudinger/aza-Wittig tandem reaction and their application
 in multicomponent reactions
;
_journal_issue 8
_journal_name_full 'Organic &amp; Biomolecular Chemistry'
_journal_page_first 1733
_journal_page_last 1744
_journal_paper_doi 10.1039/D3OB01832F
_journal_volume 22
_journal_year 2024
_chemical_formula_moiety 'C26 H20 N2 O6'
_chemical_formula_sum 'C26 H20 N2 O6'
_chemical_formula_weight 456.458
_space_group_crystal_system monoclinic
_space_group_IT_number 14
_space_group_name_Hall '-P 2yn'
_space_group_name_H-M_alt 'P 1 21/n 1'
_symmetry_Int_Tables_number 14
_atom_sites_solution_primary iterative
_audit_creation_date 2023-10-11
_audit_creation_method
;
Olex2 1.3
(compiled 2020.11.12 svn.r5f609507 for OlexSys, GUI svn.r6408)
;
_audit_update_record
;
2023-10-10 deposited with the CCDC.	2024-01-29 downloaded from the CCDC.
;
_cell_angle_alpha 90
_cell_angle_beta 95.279(2)
_cell_angle_gamma 90
_cell_formula_units_Z 4
_cell_length_a 8.3756(1)
_cell_length_b 10.9149(2)
_cell_length_c 23.5070(4)
_cell_measurement_reflns_used 7289
_cell_measurement_temperature 100.15
_cell_measurement_theta_max 75.9150
_cell_measurement_theta_min 3.9310
_cell_volume 2139.87(6)
_computing_molecular_graphics 'Olex2 1.3 (Dolomanov et al., 2009)'
_computing_publication_material 'Olex2 1.3 (Dolomanov et al., 2009)'
_computing_structure_refinement 'olex2.refine 1.3 (Bourhis et al., 2015)'
_computing_structure_solution 'olex2.solve 1.3 (Bourhis et al., 2015)'
_diffrn_ambient_temperature 100.15
_diffrn_measured_fraction_theta_full 0.9956
_diffrn_measured_fraction_theta_max 0.9737
_diffrn_measurement_device_type 'SuperNova, Dual, Cu at home/near, Atlas'
_diffrn_radiation_type 'Cu K\a'
_diffrn_radiation_wavelength 1.54184
_diffrn_reflns_av_R_equivalents 0.0413
_diffrn_reflns_av_unetI/netI 0.0390
_diffrn_reflns_Laue_measured_fraction_full 0.9956
_diffrn_reflns_Laue_measured_fraction_max 0.9737
_diffrn_reflns_limit_h_max 9
_diffrn_reflns_limit_h_min -10
_diffrn_reflns_limit_k_max 13
_diffrn_reflns_limit_k_min -9
_diffrn_reflns_limit_l_max 27
_diffrn_reflns_limit_l_min -29
_diffrn_reflns_number 10915
_diffrn_reflns_point_group_measured_fraction_full 0.9956
_diffrn_reflns_point_group_measured_fraction_max 0.9737
_diffrn_reflns_theta_full 67.6840
_diffrn_reflns_theta_max 76.24
_diffrn_reflns_theta_min 3.78
_exptl_absorpt_coefficient_mu 0.845
_exptl_absorpt_correction_T_max 1.00000
_exptl_absorpt_correction_T_min 0.85074
_exptl_absorpt_correction_type multi-scan
_exptl_absorpt_process_details
;
CrysAlisPro 1.171.41.122a (Rigaku Oxford Diffraction, 2021)
Empirical absorption correction using spherical harmonics,
implemented in SCALE3 ABSPACK scaling algorithm.
;
_exptl_crystal_colour 'clear light colourless'
_exptl_crystal_colour_lustre clear
_exptl_crystal_colour_modifier light
_exptl_crystal_colour_primary colourless
_exptl_crystal_density_diffrn 1.417
_exptl_crystal_description prism
_exptl_crystal_F_000 955.372
_refine_diff_density_max 0.4093
_refine_diff_density_min -0.3155
_refine_diff_density_rms 0.0749
_refine_ls_d_res_high 0.7937
_refine_ls_d_res_low 11.7036
_refine_ls_goodness_of_fit_ref 1.0576
_refine_ls_hydrogen_treatment constr
_refine_ls_matrix_type full
_refine_ls_number_constraints 37
_refine_ls_number_parameters 309
_refine_ls_number_reflns 4377
_refine_ls_number_restraints 0
_refine_ls_restrained_S_all 1.0576
_refine_ls_R_factor_all 0.0534
_refine_ls_R_factor_gt 0.0434
_refine_ls_shift/su_max 0.0035
_refine_ls_shift/su_mean 0.0001
_refine_ls_structure_factor_coef Fsqd
_refine_ls_weighting_details 'w=1/[\s^2^(Fo^2^)+(0.0567P)^2^+1.1113P] where P=(Fo^2^+2Fc^2^)/3'
_refine_ls_weighting_scheme calc
_refine_ls_wR_factor_gt 0.1147
_refine_ls_wR_factor_ref 0.1225
_reflns_Friedel_coverage 0.0
_reflns_limit_h_max 9
_reflns_limit_h_min -10
_reflns_limit_k_max 13
_reflns_limit_k_min 0
_reflns_limit_l_max 29
_reflns_limit_l_min -8
_reflns_number_gt 3741
_reflns_number_total 4377
_reflns_threshold_expression I>=2u(I)
_cod_data_source_file d3ob01832f2.cif
_cod_data_source_block 1ver0-23431_PPS-376_auto
_cod_depositor_comments 'Adding full bibliography for 7159783.cif.'
_cod_original_sg_symbol_Hall '-P 2ybc (x-z,y,z)'
_cod_database_code 7159783
_olex2_refinement_description
;
1. Fixed Uiso
 At 1.2 times of:
  All C(H) groups, All C(H,H) groups
 At 1.5 times of:
  All C(H,H,H) groups, All O(H) groups
2.a Ternary CH refined with riding coordinates:
 C22(H22), C25(H25)
2.b Secondary CH2 refined with riding coordinates:
 C17(H17a,H17b)
2.c Aromatic/amide H refined with riding coordinates:
 C13(H13), C15(H15), C16(H16), C20(H20), C23(H23), C26(H26), C27(H27),
 C29(H29), C31(H31), C32(H32), C33(H33), C34(H34)
2.d Idealised Me refined as rotating group:
 C30(H30a,H30b,H30c)
2.e Idealised tetrahedral OH refined as rotating group:
 O3(H3)
;
_olex2_submission_special_instructions 'No special instructions were received'

loop_
_space_group_symop_id
_space_group_symop_operation_xyz
1 x,y,z
2 -x+1/2,y+1/2,-z+1/2
3 -x,-y,-z
4 x-1/2,-y-1/2,z-1/2

loop_
_atom_site_label
_atom_site_type_symbol
_atom_site_fract_x
_atom_site_fract_y
_atom_site_fract_z
_atom_site_U_iso_or_equiv
_atom_site_adp_type
_atom_site_occupancy
_atom_site_refinement_flags_posn
O1 O 0.31262(14) 0.95409(10) 0.67801(5) 0.0216(3) Uani 1.000000 .
O2 O 0.50454(16) 0.68695(11) 0.38170(5) 0.0249(3) Uani 1.000000 .
O3 O 0.37752(14) 0.52160(12) 0.74506(5) 0.0269(3) Uani 1.000000 .
H3 H 0.3161(2) 0.498(2) 0.7691(4) 0.0404(4) Uiso 1.000000 GR
O4 O -0.07956(15) 0.64961(12) 0.53306(5) 0.0289(3) Uani 1.000000 .
N5 N 0.24878(15) 0.78288(12) 0.62599(5) 0.0162(3) Uani 1.000000 .
O6 O 0.14896(15) 0.54411(15) 0.69040(6) 0.0369(4) Uani 1.000000 .
O7 O 0.21846(15) 0.99936(11) 0.52493(6) 0.0265(3) Uani 1.000000 .
N8 N 0.06802(16) 0.82879(12) 0.54332(6) 0.0187(3) Uani 1.000000 .
C9 C 0.50930(19) 0.79668(14) 0.67954(6) 0.0168(3) Uani 1.000000 .
C10 C 0.53606(18) 0.67124(14) 0.67298(6) 0.0159(3) Uani 1.000000 .
C11 C 0.36203(18) 0.66914(13) 0.54684(6) 0.0153(3) Uani 1.000000 .
C12 C 0.4647(2) 0.68425(14) 0.43726(7) 0.0188(3) Uani 1.000000 .
C13 C 0.31408(19) 0.58192(14) 0.50522(7) 0.0173(3) Uani 1.000000 .
H13 H 0.24587(19) 0.51666(14) 0.51436(7) 0.0208(4) Uiso 1.000000 R
C14 C 0.34895(19) 0.85086(14) 0.66137(6) 0.0164(3) Uani 1.000000 .
C15 C 0.51858(19) 0.76972(14) 0.47857(7) 0.0189(3) Uani 1.000000 .
H15 H 0.59017(19) 0.83303(14) 0.46978(7) 0.0227(4) Uiso 1.000000 R
C16 C 0.81148(19) 0.70027(17) 0.71008(7) 0.0232(3) Uani 1.000000 .
H16 H 0.91556(19) 0.66760(17) 0.71978(7) 0.0279(4) Uiso 1.000000 R
C17 C 0.09112(19) 0.83182(15) 0.60496(7) 0.0193(3) Uani 1.000000 .
H17a H 0.00621(19) 0.78286(15) 0.62086(7) 0.0231(4) Uiso 1.000000 R
H17b H 0.08176(19) 0.91735(15) 0.61828(7) 0.0231(4) Uiso 1.000000 R
C18 C 0.10804(19) 0.86204(16) 0.44905(7) 0.0226(3) Uani 1.000000 .
C19 C 0.0170(2) 0.75688(17) 0.45151(7) 0.0238(4) Uani 1.000000 .
C20 C 0.46619(19) 0.76127(14) 0.53299(7) 0.0183(3) Uani 1.000000 .
H20 H 0.50245(19) 0.81972(14) 0.56122(7) 0.0219(4) Uiso 1.000000 R
C21 C 0.29209(18) 0.55194(13) 0.69727(7) 0.0170(3) Uani 1.000000 .
C22 C 0.29130(18) 0.66137(13) 0.60393(6) 0.0155(3) Uani 1.000000 .
H22 H 0.18900(18) 0.61413(13) 0.59720(6) 0.0187(4) Uiso 1.000000 R
C23 C 0.68815(19) 0.62350(15) 0.68814(6) 0.0195(3) Uani 1.000000 .
H23 H 0.70777(19) 0.53852(15) 0.68351(6) 0.0234(4) Uiso 1.000000 R
C24 C 0.14351(19) 0.91022(15) 0.50811(7) 0.0206(3) Uani 1.000000 .
C25 C 0.39594(18) 0.59289(13) 0.65034(6) 0.0154(3) Uani 1.000000 .
H25 H 0.43919(18) 0.51790(13) 0.63274(6) 0.0185(4) Uiso 1.000000 R
C26 C 0.36453(19) 0.58916(14) 0.45079(7) 0.0188(3) Uani 1.000000 .
H26 H 0.33078(19) 0.52938(14) 0.42286(7) 0.0226(4) Uiso 1.000000 R
C27 C 0.6320(2) 0.87282(15) 0.70267(7) 0.0210(3) Uani 1.000000 .
H27 H 0.6122(2) 0.95755(15) 0.70800(7) 0.0252(4) Uiso 1.000000 R
C28 C -0.00974(19) 0.73279(16) 0.51215(7) 0.0212(3) Uani 1.000000 .
C29 C 0.7834(2) 0.82480(17) 0.71793(7) 0.0247(4) Uani 1.000000 .
H29 H 0.8674(2) 0.87651(17) 0.73364(7) 0.0296(4) Uiso 1.000000 R
C30 C 0.5734(2) 0.79788(16) 0.36273(7) 0.0255(4) Uani 1.000000 .
H30a H 0.5898(16) 0.7907(5) 0.32212(17) 0.0382(5) Uiso 1.000000 GR
H30b H 0.5009(8) 0.8665(3) 0.3682(6) 0.0382(5) Uiso 1.000000 GR
H30c H 0.6766(9) 0.8124(7) 0.3848(4) 0.0382(5) Uiso 1.000000 GR
C31 C 0.1567(2) 0.90494(18) 0.39802(8) 0.0301(4) Uani 1.000000 .
H31 H 0.2189(2) 0.97743(18) 0.39643(8) 0.0362(5) Uiso 1.000000 R
C32 C -0.0286(2) 0.6883(2) 0.40310(8) 0.0315(4) Uani 1.000000 .
H32 H -0.0904(2) 0.6156(2) 0.40499(8) 0.0378(5) Uiso 1.000000 R
C33 C 0.1102(2) 0.8370(2) 0.34898(8) 0.0367(5) Uani 1.000000 .
H33 H 0.1408(2) 0.8641(2) 0.31314(8) 0.0441(6) Uiso 1.000000 R
C34 C 0.0203(2) 0.7307(2) 0.35150(8) 0.0370(5) Uani 1.000000 .
H34 H -0.0084(2) 0.6860(2) 0.31743(8) 0.0444(6) Uiso 1.000000 R

loop_
_atom_site_aniso_label
_atom_site_aniso_U_11
_atom_site_aniso_U_22
_atom_site_aniso_U_33
_atom_site_aniso_U_12
_atom_site_aniso_U_13
_atom_site_aniso_U_23
O1 0.0275(6) 0.0191(5) 0.0191(5) 0.0032(4) 0.0063(4) -0.0040(4)
O2 0.0387(7) 0.0222(6) 0.0155(5) 0.0032(5) 0.0108(5) 0.0010(4)
O3 0.0193(6) 0.0423(7) 0.0190(6) -0.0036(5) 0.0009(4) 0.0133(5)
O4 0.0236(6) 0.0357(7) 0.0271(6) -0.0090(5) 0.0013(5) 0.0006(5)
N5 0.0158(6) 0.0184(6) 0.0146(6) 0.0035(5) 0.0016(5) -0.0001(5)
O6 0.0172(6) 0.0691(10) 0.0246(6) -0.0014(6) 0.0027(5) 0.0161(6)
O7 0.0260(6) 0.0212(6) 0.0331(7) 0.0028(5) 0.0068(5) 0.0030(5)
N8 0.0171(6) 0.0234(6) 0.0158(6) 0.0039(5) 0.0014(5) 0.0025(5)
C9 0.0193(7) 0.0212(7) 0.0103(6) -0.0005(6) 0.0039(5) -0.0001(5)
C10 0.0176(7) 0.0207(7) 0.0099(6) -0.0007(6) 0.0035(5) 0.0006(5)
C11 0.0151(7) 0.0164(7) 0.0144(7) 0.0039(5) 0.0008(5) 0.0004(5)
C12 0.0227(8) 0.0204(7) 0.0139(7) 0.0075(6) 0.0046(6) 0.0014(6)
C13 0.0179(7) 0.0174(7) 0.0165(7) 0.0013(5) 0.0009(6) 0.0003(6)
C14 0.0210(8) 0.0175(7) 0.0116(6) 0.0001(6) 0.0061(5) 0.0003(5)
C15 0.0201(8) 0.0177(7) 0.0197(7) 0.0014(6) 0.0056(6) 0.0016(6)
C16 0.0143(7) 0.0383(9) 0.0172(7) 0.0000(7) 0.0018(6) 0.0021(7)
C17 0.0171(8) 0.0247(7) 0.0161(7) 0.0048(6) 0.0026(6) 0.0008(6)
C18 0.0178(8) 0.0306(8) 0.0198(8) 0.0120(6) 0.0038(6) 0.0055(6)
C19 0.0167(8) 0.0356(9) 0.0187(8) 0.0076(7) 0.0003(6) 0.0013(7)
C20 0.0213(8) 0.0177(7) 0.0158(7) 0.0010(6) 0.0017(6) -0.0022(5)
C21 0.0177(7) 0.0177(7) 0.0157(7) 0.0016(6) 0.0024(6) 0.0008(5)
C22 0.0160(7) 0.0165(7) 0.0139(7) 0.0002(5) 0.0008(5) -0.0009(5)
C23 0.0203(8) 0.0248(8) 0.0138(7) 0.0026(6) 0.0041(6) 0.0015(6)
C24 0.0168(8) 0.0224(7) 0.0230(8) 0.0086(6) 0.0038(6) 0.0056(6)
C25 0.0172(7) 0.0159(6) 0.0134(7) 0.0014(5) 0.0024(5) 0.0002(5)
C26 0.0214(8) 0.0194(7) 0.0155(7) 0.0037(6) 0.0003(6) -0.0031(6)
C27 0.0254(8) 0.0227(7) 0.0152(7) -0.0049(6) 0.0035(6) -0.0014(6)
C28 0.0148(7) 0.0287(8) 0.0195(8) 0.0026(6) -0.0008(6) -0.0001(6)
C29 0.0210(8) 0.0350(9) 0.0180(7) -0.0083(7) 0.0018(6) -0.0020(6)
C30 0.0287(9) 0.0278(8) 0.0212(8) 0.0034(7) 0.0090(6) 0.0059(7)
C31 0.0262(9) 0.0394(10) 0.0260(9) 0.0144(8) 0.0086(7) 0.0114(7)
C32 0.0237(9) 0.0468(11) 0.0228(8) 0.0043(8) -0.0042(7) -0.0042(8)
C33 0.0301(10) 0.0617(13) 0.0194(8) 0.0207(9) 0.0076(7) 0.0095(8)
C34 0.0295(10) 0.0613(13) 0.0195(8) 0.0144(9) -0.0020(7) -0.0060(8)

loop_
_atom_type_symbol
_atom_type_scat_dispersion_real
_atom_type_scat_dispersion_imag
_atom_type_scat_Cromer_Mann_a1
_atom_type_scat_Cromer_Mann_a2
_atom_type_scat_Cromer_Mann_a3
_atom_type_scat_Cromer_Mann_a4
_atom_type_scat_Cromer_Mann_b1
_atom_type_scat_Cromer_Mann_b2
_atom_type_scat_Cromer_Mann_b3
_atom_type_scat_Cromer_Mann_b4
_atom_type_scat_Cromer_Mann_c
_atom_type_scat_source
_atom_type_scat_dispersion_source
H 0.00000 0.00000 0.49300 0.32291 0.14019 0.04081 10.51090 26.12570 3.14236 57.79970 0.0030380000826 'International Tables Volume C Table 6.1.1.4 (pp. 500-502)' 'Henke, Gullikson and Davis, At. Data and Nucl. Data Tables, 1993, 54, 2'
C 0.01920 0.00962 2.31000 1.02000 1.58860 0.86500 20.84390 10.20750 0.56870 51.65120 0.215599998832 'International Tables Volume C Table 6.1.1.4 (pp. 500-502)' 'Henke, Gullikson and Davis, At. Data and Nucl. Data Tables, 1993, 54, 2'
O 0.05239 0.03377 3.04850 2.28680 1.54630 0.86700 13.27710 5.70110 0.32390 32.90890 0.250800013542 'International Tables Volume C Table 6.1.1.4 (pp. 500-502)' 'Henke, Gullikson and Davis, At. Data and Nucl. Data Tables, 1993, 54, 2'
N 0.03256 0.01839 12.21260 3.13220 2.01250 1.16630 0.00570 9.89330 28.99750 0.58260 -11.5290002823 'International Tables Volume C Table 6.1.1.4 (pp. 500-502)' 'Henke, Gullikson and Davis, At. Data and Nucl. Data Tables, 1993, 54, 2'

loop_
_geom_angle_atom_site_label_1
_geom_angle_atom_site_label_2
_geom_angle_atom_site_label_3
_geom_angle
_geom_angle_site_symmetry_1
_geom_angle_site_symmetry_3
_geom_angle_publ_flag
C30 O2 C12 116.98(13) . . ?
C21 O3 H3 109.5 . . ?
C17 N5 C14 119.81(13) . . ?
C22 N5 C14 123.60(12) . . ?
C22 N5 C17 116.52(12) . . ?
C24 N8 C17 123.42(14) . . ?
C28 N8 C17 123.61(14) . . ?
C28 N8 C24 112.17(13) . . ?
C14 C9 C10 120.35(14) . . ?
C27 C9 C10 120.48(15) . . ?
C27 C9 C14 119.17(14) . . ?
C23 C10 C9 119.37(14) . . ?
C25 C10 C9 117.81(13) . . ?
C25 C10 C23 122.81(14) . . ?
C20 C11 C13 118.36(14) . . ?
C22 C11 C13 118.06(13) . . ?
C22 C11 C20 123.51(13) . . ?
C15 C12 O2 123.78(15) . . ?
C26 C12 O2 115.91(14) . . ?
C26 C12 C15 120.31(14) . . ?
H13 C13 C11 119.50(9) . . ?
C26 C13 C11 121.01(15) . . ?
C26 C13 H13 119.50(9) . . ?
N5 C14 O1 122.54(14) . . ?
C9 C14 O1 120.67(14) . . ?
C9 C14 N5 116.79(13) . . ?
H15 C15 C12 120.42(9) . . ?
C20 C15 C12 119.16(14) . . ?
C20 C15 H15 120.42(9) . . ?
C23 C16 H16 119.76(10) . . ?
C29 C16 H16 119.76(10) . . ?
C29 C16 C23 120.48(15) . . ?
N8 C17 N5 111.28(13) . . ?
H17a C17 N5 109.37(8) . . ?
H17a C17 N8 109.37(9) . . ?
H17b C17 N5 109.37(8) . . ?
H17b C17 N8 109.37(8) . . ?
H17b C17 H17a 108.0 . . ?
C24 C18 C19 108.53(15) . . ?
C31 C18 C19 121.66(17) . . ?
C31 C18 C24 129.76(18) . . ?
C28 C19 C18 108.63(15) . . ?
C32 C19 C18 121.71(17) . . ?
C32 C19 C28 129.58(17) . . ?
C15 C20 C11 121.39(14) . . ?
H20 C20 C11 119.31(9) . . ?
H20 C20 C15 119.31(9) . . ?
O6 C21 O3 123.72(15) . . ?
C25 C21 O3 112.79(13) . . ?
C25 C21 O6 123.43(14) . . ?
C11 C22 N5 112.69(12) . . ?
H22 C22 N5 106.69(8) . . ?
H22 C22 C11 106.69(8) . . ?
C25 C22 N5 109.18(12) . . ?
C25 C22 C11 114.39(12) . . ?
C25 C22 H22 106.69(8) . . ?
C16 C23 C10 120.00(15) . . ?
H23 C23 C10 120.00(9) . . ?
H23 C23 C16 120.00(10) . . ?
N8 C24 O7 124.55(16) . . ?
C18 C24 O7 130.14(16) . . ?
C18 C24 N8 105.31(14) . . ?
C21 C25 C10 112.70(12) . . ?
C22 C25 C10 110.52(12) . . ?
C22 C25 C21 109.25(12) . . ?
H25 C25 C10 108.08(8) . . ?
H25 C25 C21 108.08(8) . . ?
H25 C25 C22 108.08(8) . . ?
C13 C26 C12 119.71(14) . . ?
H26 C26 C12 120.15(9) . . ?
H26 C26 C13 120.15(9) . . ?
H27 C27 C9 120.03(10) . . ?
C29 C27 C9 119.95(15) . . ?
C29 C27 H27 120.03(10) . . ?
N8 C28 O4 124.54(15) . . ?
C19 C28 O4 130.09(16) . . ?
C19 C28 N8 105.36(14) . . ?
C27 C29 C16 119.68(15) . . ?
H29 C29 C16 120.16(10) . . ?
H29 C29 C27 120.16(10) . . ?
H30a C30 O2 109.5 . . ?
H30b C30 O2 109.5 . . ?
H30b C30 H30a 109.5 . . ?
H30c C30 O2 109.5 . . ?
H30c C30 H30a 109.5 . . ?
H30c C30 H30b 109.5 . . ?
H31 C31 C18 121.49(12) . . ?
C33 C31 C18 117.02(19) . . ?
C33 C31 H31 121.49(12) . . ?
H32 C32 C19 121.51(12) . . ?
C34 C32 C19 116.98(19) . . ?
C34 C32 H32 121.51(13) . . ?
H33 C33 C31 119.32(12) . . ?
C34 C33 C31 121.36(18) . . ?
C34 C33 H33 119.32(11) . . ?
C33 C34 C32 121.26(18) . . ?
H34 C34 C32 119.37(13) . . ?
H34 C34 C33 119.37(11) . . ?

loop_
_geom_bond_atom_site_label_1
_geom_bond_atom_site_label_2
_geom_bond_distance
_geom_bond_site_symmetry_2
_geom_bond_publ_flag
O1 C14 1.2398(19) . ?
O2 C12 1.3775(19) . ?
O2 C30 1.430(2) . ?
O3 H3 0.8400 . ?
O3 C21 1.3176(19) . ?
O4 C28 1.209(2) . ?
N5 C14 1.348(2) . ?
N5 C17 1.4674(19) . ?
N5 C22 1.4794(19) . ?
O6 C21 1.198(2) . ?
O7 C24 1.205(2) . ?
N8 C17 1.445(2) . ?
N8 C24 1.404(2) . ?
N8 C28 1.404(2) . ?
C9 C10 1.398(2) . ?
C9 C14 1.493(2) . ?
C9 C27 1.393(2) . ?
C10 C23 1.392(2) . ?
C10 C25 1.509(2) . ?
C11 C13 1.397(2) . ?
C11 C20 1.390(2) . ?
C11 C22 1.518(2) . ?
C12 C15 1.392(2) . ?
C12 C26 1.390(2) . ?
C13 H13 0.9500 . ?
C13 C26 1.386(2) . ?
C15 H15 0.9500 . ?
C15 C20 1.393(2) . ?
C16 H16 0.9500 . ?
C16 C23 1.392(2) . ?
C16 C29 1.395(3) . ?
C17 H17a 0.9900 . ?
C17 H17b 0.9900 . ?
C18 C19 1.382(3) . ?
C18 C24 1.489(2) . ?
C18 C31 1.383(2) . ?
C19 C28 1.487(2) . ?
C19 C32 1.386(3) . ?
C20 H20 0.9500 . ?
C21 C25 1.533(2) . ?
C22 H22 1.0000 . ?
C22 C25 1.5300(19) . ?
C23 H23 0.9500 . ?
C25 H25 1.0000 . ?
C26 H26 0.9500 . ?
C27 H27 0.9500 . ?
C27 C29 1.388(2) . ?
C29 H29 0.9500 . ?
C30 H30a 0.9800 . ?
C30 H30b 0.9800 . ?
C30 H30c 0.9800 . ?
C31 H31 0.9500 . ?
C31 C33 1.396(3) . ?
C32 H32 0.9500 . ?
C32 C34 1.395(3) . ?
C33 H33 0.9500 . ?
C33 C34 1.387(3) . ?
C34 H34 0.9500 . ?

loop_
_geom_torsion_atom_site_label_1
_geom_torsion_atom_site_label_2
_geom_torsion_atom_site_label_3
_geom_torsion_atom_site_label_4
_geom_torsion
_geom_torsion_site_symmetry_1
_geom_torsion_site_symmetry_2
_geom_torsion_site_symmetry_3
_geom_torsion_site_symmetry_4
_geom_torsion_publ_flag
O1 C14 N5 C17 1.12(18) . . . . ?
O1 C14 N5 C22 177.81(14) . . . . ?
O1 C14 C9 C10 164.00(14) . . . . ?
O1 C14 C9 C27 -16.49(17) . . . . ?
O2 C12 C15 C20 177.59(15) . . . . ?
O2 C12 C26 C13 -177.82(13) . . . . ?
O3 C21 C25 C10 -40.01(15) . . . . ?
O3 C21 C25 C22 -163.28(13) . . . . ?
O4 C28 N8 C17 8.0(2) . . . . ?
O4 C28 N8 C24 178.02(16) . . . . ?
O4 C28 C19 C18 -178.26(19) . . . . ?
O4 C28 C19 C32 -1.6(2) . . . . ?
N5 C14 C9 C10 -16.74(16) . . . . ?
N5 C14 C9 C27 162.77(14) . . . . ?
N5 C17 N8 C24 -74.26(15) . . . . ?
N5 C17 N8 C28 94.66(14) . . . . ?
N5 C22 C11 C13 -138.72(12) . . . . ?
N5 C22 C11 C20 38.38(15) . . . . ?
N5 C22 C25 C10 -52.18(13) . . . . ?
N5 C22 C25 C21 72.37(12) . . . . ?
O6 C21 C25 C10 142.60(17) . . . . ?
O6 C21 C25 C22 19.33(18) . . . . ?
O7 C24 N8 C17 -9.60(19) . . . . ?
O7 C24 N8 C28 -179.65(16) . . . . ?
O7 C24 C18 C19 -179.88(18) . . . . ?
O7 C24 C18 C31 2.5(2) . . . . ?
N8 C24 C18 C19 -0.45(13) . . . . ?
N8 C24 C18 C31 -178.10(12) . . . . ?
N8 C28 C19 C18 0.62(14) . . . . ?
N8 C28 C19 C32 177.29(13) . . . . ?
C9 C10 C23 C16 0.59(17) . . . . ?
C9 C10 C25 C21 -84.29(14) . . . . ?
C9 C10 C25 C22 38.27(15) . . . . ?
C9 C27 C29 C16 -0.13(18) . . . . ?
C10 C23 C16 C29 1.04(18) . . . . ?
C10 C25 C22 C11 75.14(13) . . . . ?
C11 C13 C26 C12 0.18(17) . . . . ?
C11 C20 C15 C12 0.27(18) . . . . ?
C11 C22 C25 C21 -160.31(13) . . . . ?
C18 C19 C32 C34 -0.57(19) . . . . ?
C18 C31 C33 C34 -0.5(2) . . . . ?
C19 C32 C34 C33 -0.1(2) . . . . ?
C31 C33 C34 C32 0.7(2) . . . . ?
